data_7039909
loop_
_publ_author_name
'Ning, Yan'
'Wang, Lu'
'Yang, Guo-Ping'
'Wu, Yunlong'
'Bai, Nannan'
'Zhang, Wenyan'
'Wang, Yao-Yu'

_publ_section_title
;
 Four new lanthanide-organic frameworks: selective luminescent sensing and
 magnetic properties.
;
_journal_issue 32
_journal_name_full 'Dalton transactions (Cambridge, England : 2003)'
_journal_page_first 12800
_journal_page_last 12806
_journal_paper_doi 10.1039/c6dt01393g
_journal_volume 45
_journal_year 2016
_chemical_formula_moiety 'C15 H11 Dy O9, H2 O, C2 H3 N'
_chemical_formula_sum 'C17 H16 Dy N O10'
_chemical_formula_weight 556.81
_chemical_name_systematic
;
 ? 
;
_space_group_crystal_system triclinic
_space_group_IT_number 2
_space_group_name_Hall '-P 1'
_space_group_name_H-M_alt 'P -1'
_symmetry_space_group_name_Hall '-P 1'
_symmetry_space_group_name_H-M 'P -1'
_atom_sites_solution_hydrogens mixed
_audit_creation_date 2016-07-09
_audit_creation_method
;
Olex2 1.2-beta
(compiled 2016.02.19 svn.r3266 for OlexSys, GUI svn.r5155)
;
_audit_update_record
;
2016-07-14 deposited with the CCDC.
2016-07-14 downloaded from the CCDC.
;
_cell_angle_alpha 72.191(6)
_cell_angle_beta 89.080(5)
_cell_angle_gamma 62.247(5)
_cell_formula_units_Z 2
_cell_length_a 9.365(4)
_cell_length_b 9.648(4)
_cell_length_c 12.980(5)
_cell_measurement_reflns_used 4077
_cell_measurement_temperature 296(2)
_cell_measurement_theta_max 28.392
_cell_measurement_theta_min 2.550
_cell_volume 977.0(7)
_computing_cell_refinement APEX2
_computing_data_collection 'APEX2 (Bruker, 2005)'
_computing_data_reduction APEX2
_computing_molecular_graphics 'Olex2 (Dolomanov et al., 2009)'
_computing_publication_material 'Olex2 (Dolomanov et al., 2009)'
_computing_structure_refinement 'ShelXL (Sheldrick, 2015)'
_computing_structure_solution 'SHELXS-97 (Sheldrick, 1990)'
_diffrn_ambient_temperature 296.15
_diffrn_detector_area_resol_mean 0
_diffrn_measured_fraction_theta_full 0.958
_diffrn_measured_fraction_theta_max 0.958
_diffrn_measurement_device_type 'CCD Area Detector'
_diffrn_measurement_method '\f and \w scans'
_diffrn_radiation_type MoK\a
_diffrn_radiation_wavelength 0.71073
_diffrn_reflns_av_R_equivalents 0.0252
_diffrn_reflns_av_unetI/netI 0.0441
_diffrn_reflns_Laue_measured_fraction_full 0.958
_diffrn_reflns_Laue_measured_fraction_max 0.958
_diffrn_reflns_limit_h_max 10
_diffrn_reflns_limit_h_min -11
_diffrn_reflns_limit_k_max 8
_diffrn_reflns_limit_k_min -11
_diffrn_reflns_limit_l_max 15
_diffrn_reflns_limit_l_min -15
_diffrn_reflns_number 4783
_diffrn_reflns_point_group_measured_fraction_full 0.958
_diffrn_reflns_point_group_measured_fraction_max 0.958
_diffrn_reflns_theta_full 25.027
_diffrn_reflns_theta_max 25.027
_diffrn_reflns_theta_min 2.486
_exptl_absorpt_coefficient_mu 3.879
_exptl_absorpt_correction_T_max 0.7457
_exptl_absorpt_correction_T_min 0.5975
_exptl_absorpt_correction_type multi-scan
_exptl_absorpt_process_details
;
SADABS-2008/1 (Bruker,2008) was used for absorption correction.
wR2(int) was 0.0744 before and 0.0354 after correction.
The Ratio of minimum to maximum transmission is 0.8013.
The \l/2 correction factor is 0.0015.
;
_exptl_crystal_colour colourless
_exptl_crystal_colour_primary colourless
_exptl_crystal_density_diffrn 1.893
_exptl_crystal_density_method 'not measured'
_exptl_crystal_description block
_exptl_crystal_F_000 542
_exptl_crystal_size_max 0.21
_exptl_crystal_size_mid 0.13
_exptl_crystal_size_min 0.11
_refine_diff_density_max 2.240
_refine_diff_density_min -1.191
_refine_diff_density_rms 0.169
_refine_ls_extinction_method none
_refine_ls_goodness_of_fit_ref 1.122
_refine_ls_hydrogen_treatment constr
_refine_ls_matrix_type full
_refine_ls_number_parameters 262
_refine_ls_number_reflns 3302
_refine_ls_number_restraints 21
_refine_ls_restrained_S_all 1.124
_refine_ls_R_factor_all 0.0343
_refine_ls_R_factor_gt 0.0316
_refine_ls_shift/su_max 0.001
_refine_ls_shift/su_mean 0.000
_refine_ls_structure_factor_coef Fsqd
_refine_ls_weighting_details 'w=1/[\s^2^(Fo^2^)+(0.0410P)^2^+3.2830P] where P=(Fo^2^+2Fc^2^)/3'
_refine_ls_weighting_scheme calc
_refine_ls_wR_factor_gt 0.0828
_refine_ls_wR_factor_ref 0.0889
_reflns_Friedel_coverage 0.000
_reflns_number_gt 3095
_reflns_number_total 3302
_reflns_threshold_expression 'I > 2\s(I)'
_cod_data_source_file c6dt01393g2.cif
_cod_data_source_block 3
_cod_depositor_comments 'Adding full bibliography for 7039907--7039910.cif.'
_cod_database_code 7039909
_shelx_space_group_comment
;
The symmetry employed for this shelxl refinement is uniquely defined
by the following loop, which should always be used as a source of
symmetry information in preference to the above space-group names.
They are only intended as comments.
;
_shelx_estimated_absorpt_t_max 0.675
_shelx_estimated_absorpt_t_min 0.496
_olex2_refinement_description
;
1. Fixed Uiso
 At 1.2 times of:
  All C(H) groups
 At 1.5 times of:
  All C(H,H,H) groups, All O(H,H) groups
2. Uiso/Uaniso restraints and constraints
Uanis(C9) \\sim Ueq, Uanis(O5) \\sim Ueq: with sigma of 0.001 and sigma for
terminal atoms of 0.002
3. Rigid body (RIGU) restrains
 C16, C17, N1, C9, O5
 with sigma for 1-2 distances of 0.004 and sigma for 1-3 distances of 0.004
4.a Riding coordinates:
 O8(H8A,H8B), O9(H9A,H9B), O10(H10A,H10B), C16(H16A,H16B,H16C)
4.b Aromatic/amide H refined with riding coordinates:
 C3(H3), C4(H4), C5(H5), C6(H6), C10(H10), C12(H12), C13(H13)
;
_shelx_shelxl_version_number 2014/7
_olex2_submission_special_instructions 'No special instructions were received'

loop_
_space_group_symop_operation_xyz
'x, y, z'
'-x, -y, -z'

loop_
_atom_site_label
_atom_site_type_symbol
_atom_site_fract_x
_atom_site_fract_y
_atom_site_fract_z
_atom_site_U_iso_or_equiv
_atom_site_adp_type
_atom_site_occupancy
_atom_site_site_symmetry_order
_atom_site_calc_flag
_atom_site_refinement_flags_posn
_atom_site_refinement_flags_adp
Dy1 Dy 0.73918(3) 0.55359(3) 0.48192(2) 0.01595(11) Uani 1 1 d . .
O1 O 0.6262(5) 0.4419(5) 0.6168(3) 0.0286(9) Uani 1 1 d . .
O2 O 0.4404(5) 0.3665(5) 0.6730(3) 0.0276(9) Uani 1 1 d . .
O3 O 0.9102(5) 0.2340(5) 0.7783(3) 0.0237(8) Uani 1 1 d . .
O4 O 1.0094(5) 0.3694(5) 0.5778(3) 0.0253(9) Uani 1 1 d . .
O5 O 1.2679(5) 0.1859(5) 0.6305(3) 0.0275(9) Uani 1 1 d . U
O6 O 1.2292(5) -0.2980(5) 0.5387(3) 0.0258(9) Uani 1 1 d . .
O7 O 1.0989(5) -0.4100(5) 0.6461(3) 0.0235(8) Uani 1 1 d . .
O8 O 0.4768(5) 0.7846(5) 0.4910(4) 0.0292(9) Uani 1 1 d . .
H8A H 0.4038 0.7605 0.5046 0.044 Uiso 1 1 d R .
H8B H 0.4613 0.8678 0.4399 0.044 Uiso 1 1 d R .
O9 O 0.7828(5) 0.6550(6) 0.6154(4) 0.0364(11) Uani 1 1 d . .
H9A H 0.8771 0.6370 0.6244 0.055 Uiso 1 1 d R .
H9B H 0.7240 0.7313 0.6373 0.055 Uiso 1 1 d R .
O10 O 0.5806(7) 0.9138(7) 0.6914(5) 0.0528(14) Uani 1 1 d . .
H10A H 0.4770 0.9635 0.6983 0.079 Uiso 1 1 d R .
H10B H 0.6109 0.8914 0.7562 0.079 Uiso 1 1 d R .
C1 C 0.5613(7) 0.3854(7) 0.6900(5) 0.0200(11) Uani 1 1 d . .
C2 C 0.6249(7) 0.3351(7) 0.8081(5) 0.0227(12) Uani 1 1 d . .
C3 C 0.5187(8) 0.3608(8) 0.8827(5) 0.0310(14) Uani 1 1 d . .
H3 H 0.4078 0.4103 0.8579 0.037 Uiso 1 1 calc R .
C4 C 0.5677(9) 0.3172(9) 0.9922(5) 0.0359(15) Uani 1 1 d . .
H4 H 0.4920 0.3346 1.0406 0.043 Uiso 1 1 calc R .
C5 C 0.7347(9) 0.2458(10) 1.0296(6) 0.0401(16) Uani 1 1 d . .
H5 H 0.7705 0.2185 1.1031 0.048 Uiso 1 1 calc R .
C6 C 0.8448(8) 0.2165(9) 0.9577(5) 0.0330(14) Uani 1 1 d . .
H6 H 0.9556 0.1660 0.9831 0.040 Uiso 1 1 calc R .
C7 C 0.7929(7) 0.2613(7) 0.8477(5) 0.0218(12) Uani 1 1 d . .
C8 C 0.9577(6) 0.1047(7) 0.7388(4) 0.0170(11) Uani 1 1 d . .
C9 C 1.0730(6) 0.0902(7) 0.6673(4) 0.0175(11) Uani 1 1 d . U
C10 C 1.1333(6) -0.0430(7) 0.6290(5) 0.0189(11) Uani 1 1 d . .
H10 H 1.2112 -0.0543 0.5822 0.023 Uiso 1 1 calc R .
C11 C 1.0794(6) -0.1602(7) 0.6592(5) 0.0206(11) Uani 1 1 d . .
C12 C 0.9643(7) -0.1429(7) 0.7304(5) 0.0220(12) Uani 1 1 d . .
H12 H 0.9280 -0.2208 0.7518 0.026 Uiso 1 1 calc R .
C13 C 0.9030(7) -0.0109(7) 0.7700(5) 0.0225(12) Uani 1 1 d . .
H13 H 0.8256 -0.0001 0.8172 0.027 Uiso 1 1 calc R .
C14 C 1.1202(6) 0.2222(7) 0.6255(4) 0.0172(11) Uani 1 1 d . .
C15 C 1.1388(6) -0.2960(7) 0.6120(4) 0.0190(11) Uani 1 1 d . .
C16 C 0.265(2) 0.190(2) 0.8735(9) 0.123(6) Uani 1 1 d . U
H16A H 0.1525 0.2706 0.8455 0.184 Uiso 1 1 d R .
H16B H 0.2844 0.0838 0.8714 0.184 Uiso 1 1 d R .
H16C H 0.3336 0.2238 0.8295 0.184 Uiso 1 1 d R .
C17 C 0.2851(18) 0.178(2) 0.9862(9) 0.110(5) Uani 1 1 d . U
N1 N 0.3056(15) 0.1680(19) 1.0749(8) 0.117(5) Uani 1 1 d . U

loop_
_atom_site_aniso_label
_atom_site_aniso_U_11
_atom_site_aniso_U_22
_atom_site_aniso_U_33
_atom_site_aniso_U_23
_atom_site_aniso_U_13
_atom_site_aniso_U_12
Dy1 0.01587(16) 0.01447(16) 0.02194(16) -0.00778(11) 0.00442(10) -0.00986(12)
O1 0.030(2) 0.033(2) 0.026(2) -0.0069(18) 0.0085(18) -0.020(2)
O2 0.024(2) 0.036(2) 0.028(2) -0.0088(18) 0.0014(17) -0.0204(19)
O3 0.021(2) 0.023(2) 0.037(2) -0.0183(18) 0.0122(17) -0.0134(17)
O4 0.029(2) 0.016(2) 0.031(2) -0.0068(17) 0.0014(17) -0.0110(18)
O5 0.0261(12) 0.0269(12) 0.0310(12) -0.0066(9) 0.0045(9) -0.0157(9)
O6 0.028(2) 0.027(2) 0.037(2) -0.0199(19) 0.0150(18) -0.0194(19)
O7 0.025(2) 0.023(2) 0.035(2) -0.0133(17) 0.0114(17) -0.0187(18)
O8 0.022(2) 0.026(2) 0.043(3) -0.0116(19) 0.0098(18) -0.0146(18)
O9 0.021(2) 0.047(3) 0.058(3) -0.039(2) 0.011(2) -0.017(2)
O10 0.039(3) 0.053(3) 0.059(3) -0.031(3) 0.005(2) -0.009(3)
C1 0.021(3) 0.021(3) 0.024(3) -0.010(2) 0.009(2) -0.013(2)
C2 0.020(3) 0.026(3) 0.029(3) -0.014(2) 0.004(2) -0.014(2)
C3 0.025(3) 0.036(4) 0.032(3) -0.015(3) 0.007(3) -0.013(3)
C4 0.038(4) 0.043(4) 0.030(3) -0.016(3) 0.016(3) -0.021(3)
C5 0.041(4) 0.051(4) 0.028(3) -0.015(3) 0.003(3) -0.020(3)
C6 0.028(3) 0.039(4) 0.031(3) -0.015(3) 0.001(3) -0.013(3)
C7 0.019(3) 0.024(3) 0.030(3) -0.014(2) 0.008(2) -0.013(2)
C8 0.012(2) 0.017(3) 0.022(3) -0.006(2) -0.001(2) -0.007(2)
C9 0.0175(13) 0.0170(14) 0.0183(14) -0.0057(9) 0.0023(9) -0.0087(10)
C10 0.017(3) 0.016(3) 0.025(3) -0.008(2) 0.005(2) -0.009(2)
C11 0.017(3) 0.019(3) 0.030(3) -0.010(2) 0.005(2) -0.011(2)
C12 0.025(3) 0.025(3) 0.025(3) -0.008(2) 0.011(2) -0.020(3)
C13 0.021(3) 0.026(3) 0.029(3) -0.012(2) 0.015(2) -0.017(2)
C14 0.017(3) 0.022(3) 0.020(3) -0.010(2) 0.006(2) -0.013(2)
C15 0.017(3) 0.023(3) 0.025(3) -0.013(2) 0.005(2) -0.014(2)
C16 0.163(13) 0.242(18) 0.047(5) -0.023(7) 0.016(6) -0.179(14)
C17 0.135(11) 0.215(16) 0.049(4) -0.019(6) 0.021(5) -0.154(12)
N1 0.137(9) 0.222(14) 0.051(4) -0.024(6) 0.017(5) -0.147(11)

loop_
_atom_type_symbol
_atom_type_description
_atom_type_scat_dispersion_real
_atom_type_scat_dispersion_imag
_atom_type_scat_source
C C 0.0033 0.0016 'International Tables Vol C Tables 4.2.6.8 and 6.1.1.4'
H H 0.0000 0.0000 'International Tables Vol C Tables 4.2.6.8 and 6.1.1.4'
Dy Dy -0.1892 4.4098 'International Tables Vol C Tables 4.2.6.8 and 6.1.1.4'
N N 0.0061 0.0033 'International Tables Vol C Tables 4.2.6.8 and 6.1.1.4'
O O 0.0106 0.0060 'International Tables Vol C Tables 4.2.6.8 and 6.1.1.4'

loop_
_geom_angle_atom_site_label_1
_geom_angle_atom_site_label_2
_geom_angle_atom_site_label_3
_geom_angle
_geom_angle_site_symmetry_1
_geom_angle_site_symmetry_3
O1 Dy1 O2 101.35(15) . 2_666
O1 Dy1 O4 148.46(14) . 2_766
O1 Dy1 O4 93.07(15) . .
O1 Dy1 O5 144.20(15) . 2_766
O1 Dy1 O6 71.98(15) . 2_756
O1 Dy1 O7 124.11(14) . 2_756
O1 Dy1 O8 73.21(15) . .
O1 Dy1 O9 81.50(16) . .
O1 Dy1 C14 154.63(15) . 2_766
O1 Dy1 C15 97.87(16) . 2_756
O2 Dy1 O4 110.19(13) 2_666 2_766
O2 Dy1 O4 145.30(15) 2_666 .
O2 Dy1 O5 78.50(14) 2_666 2_766
O2 Dy1 O6 73.35(15) 2_666 2_756
O2 Dy1 O7 72.03(14) 2_666 2_756
O2 Dy1 O8 72.55(15) 2_666 .
O2 Dy1 O9 141.41(16) 2_666 .
O2 Dy1 C14 95.14(14) 2_666 2_766
O2 Dy1 C15 70.58(15) 2_666 2_756
O4 Dy1 O4 60.29(15) . 2_766
O4 Dy1 O5 107.32(14) . 2_766
O4 Dy1 O6 81.60(14) . 2_756
O4 Dy1 O7 73.73(14) . 2_756
O4 Dy1 O8 142.15(14) . .
O4 Dy1 C14 83.90(14) . 2_766
O4 Dy1 C14 24.64(13) 2_766 2_766
O4 Dy1 C15 92.06(13) 2_766 2_756
O4 Dy1 C15 76.32(14) . 2_756
O5 Dy1 O4 48.43(12) 2_766 2_766
O5 Dy1 O7 90.31(13) 2_766 2_756
O5 Dy1 O8 72.71(14) 2_766 .
O5 Dy1 C14 23.84(14) 2_766 2_766
O5 Dy1 C15 115.15(15) 2_766 2_756
O6 Dy1 O4 116.05(12) 2_756 2_766
O6 Dy1 O5 138.72(14) 2_756 2_766
O6 Dy1 O7 52.65(13) 2_756 2_756
O6 Dy1 O8 124.28(14) 2_756 .
O6 Dy1 C14 131.90(14) 2_756 2_766
O6 Dy1 C15 26.13(15) 2_756 2_756
O7 Dy1 O4 67.60(12) 2_756 2_766
O7 Dy1 C14 79.27(13) 2_756 2_766
O7 Dy1 C15 26.53(14) 2_756 2_756
O8 Dy1 O4 116.50(13) . 2_766
O8 Dy1 O7 143.08(14) . 2_756
O8 Dy1 C14 93.86(14) . 2_766
O8 Dy1 C15 139.36(14) . 2_756
O9 Dy1 O4 71.56(15) . .
O9 Dy1 O4 74.43(14) . 2_766
O9 Dy1 O5 77.71(16) . 2_766
O9 Dy1 O6 140.95(16) . 2_756
O9 Dy1 O7 137.63(14) . 2_756
O9 Dy1 O8 71.59(15) . .
O9 Dy1 C14 73.63(16) . 2_766
O9 Dy1 C15 147.77(15) . 2_756
C15 Dy1 C14 105.79(15) 2_756 2_766
C1 O1 Dy1 178.2(4) . .
C1 O2 Dy1 134.2(4) . 2_666
C8 O3 C7 120.0(4) . .
Dy1 O4 Dy1 119.71(15) . 2_766
C14 O4 Dy1 148.5(3) . .
C14 O4 Dy1 86.8(3) . 2_766
C14 O5 Dy1 103.8(3) . 2_766
C15 O6 Dy1 95.4(3) . 2_756
C15 O7 Dy1 91.4(3) . 2_756
Dy1 O8 H8A 114.6 . .
Dy1 O8 H8B 107.3 . .
H8A O8 H8B 121.0 . .
Dy1 O9 H9A 112.3 . .
Dy1 O9 H9B 133.9 . .
H9A O9 H9B 109.0 . .
H10A O10 H10B 93.1 . .
O1 C1 O2 124.5(5) . .
O1 C1 C2 120.4(5) . .
O2 C1 C2 115.1(5) . .
C3 C2 C1 119.9(5) . .
C3 C2 C7 117.2(5) . .
C7 C2 C1 122.9(5) . .
C2 C3 H3 118.4 . .
C2 C3 C4 123.3(6) . .
C4 C3 H3 118.4 . .
C3 C4 H4 120.7 . .
C3 C4 C5 118.6(6) . .
C5 C4 H4 120.7 . .
C4 C5 H5 120.1 . .
C6 C5 C4 119.8(6) . .
C6 C5 H5 120.1 . .
C5 C6 H6 119.7 . .
C5 C6 C7 120.7(6) . .
C7 C6 H6 119.7 . .
O3 C7 C2 121.8(5) . .
C6 C7 O3 117.8(5) . .
C6 C7 C2 120.4(5) . .
O3 C8 C9 115.7(5) . .
O3 C8 C13 123.6(5) . .
C13 C8 C9 120.6(5) . .
C8 C9 C14 120.7(5) . .
C10 C9 C8 118.9(5) . .
C10 C9 C14 120.2(5) . .
C9 C10 H10 119.3 . .
C9 C10 C11 121.3(5) . .
C11 C10 H10 119.3 . .
C10 C11 C12 118.7(5) . .
C10 C11 C15 120.2(5) . .
C12 C11 C15 121.1(5) . .
C11 C12 H12 119.6 . .
C13 C12 C11 120.9(5) . .
C13 C12 H12 119.6 . .
C8 C13 C12 119.6(5) . .
C8 C13 H13 120.2 . .
C12 C13 H13 120.2 . .
O4 C14 Dy1 68.6(3) . 2_766
O4 C14 C9 118.4(5) . .
O5 C14 Dy1 52.4(3) . 2_766
O5 C14 O4 120.8(5) . .
O5 C14 C9 120.6(5) . .
C9 C14 Dy1 168.8(4) . 2_766
O6 C15 Dy1 58.5(3) . 2_756
O6 C15 O7 120.5(5) . .
O6 C15 C11 119.6(5) . .
O7 C15 Dy1 62.1(3) . 2_756
O7 C15 C11 119.9(5) . .
C11 C15 Dy1 178.0(4) . 2_756
H16A C16 H16B 109.4 . .
H16A C16 H16C 109.5 . .
H16B C16 H16C 109.5 . .
C17 C16 H16A 105.1 . .
C17 C16 H16B 108.6 . .
C17 C16 H16C 114.6 . .
N1 C17 C16 177.9(12) . .

loop_
_geom_bond_atom_site_label_1
_geom_bond_atom_site_label_2
_geom_bond_distance
_geom_bond_site_symmetry_2
Dy1 O1 2.279(4) .
Dy1 O2 2.328(4) 2_666
Dy1 O4 2.813(4) 2_766
Dy1 O4 2.381(4) .
Dy1 O5 2.461(4) 2_766
Dy1 O6 2.441(4) 2_756
Dy1 O7 2.521(4) 2_756
Dy1 O8 2.464(4) .
Dy1 O9 2.357(4) .
Dy1 C14 3.017(5) 2_766
Dy1 C15 2.852(5) 2_756
O1 C1 1.242(7) .
O2 Dy1 2.328(4) 2_666
O2 C1 1.260(7) .
O3 C7 1.390(7) .
O3 C8 1.373(7) .
O4 Dy1 2.813(4) 2_766
O4 C14 1.260(7) .
O5 Dy1 2.461(4) 2_766
O5 C14 1.256(7) .
O6 Dy1 2.441(4) 2_756
O6 C15 1.261(7) .
O7 Dy1 2.521(4) 2_756
O7 C15 1.274(7) .
O8 H8A 0.8199 .
O8 H8B 0.8200 .
O9 H9A 0.8201 .
O9 H9B 0.8198 .
O10 H10A 0.8770 .
O10 H10B 0.8198 .
C1 C2 1.498(8) .
C2 C3 1.369(9) .
C2 C7 1.416(8) .
C3 H3 0.9300 .
C3 C4 1.373(9) .
C4 H4 0.9300 .
C4 C5 1.405(10) .
C5 H5 0.9300 .
C5 C6 1.369(10) .
C6 H6 0.9300 .
C6 C7 1.383(9) .
C8 C9 1.399(8) .
C8 C13 1.385(8) .
C9 C10 1.387(8) .
C9 C14 1.485(7) .
C10 H10 0.9300 .
C10 C11 1.393(8) .
C11 C12 1.394(8) .
C11 C15 1.483(8) .
C12 H12 0.9300 .
C12 C13 1.387(8) .
C13 H13 0.9300 .
C14 Dy1 3.017(5) 2_766
C15 Dy1 2.852(5) 2_756
C16 H16A 0.9602 .
C16 H16B 0.9601 .
C16 H16C 0.9598 .
C16 C17 1.440(16) .
C17 N1 1.137(14) .

loop_
_geom_torsion_atom_site_label_1
_geom_torsion_atom_site_label_2
_geom_torsion_atom_site_label_3
_geom_torsion_atom_site_label_4
_geom_torsion
_geom_torsion_site_symmetry_1
_geom_torsion_site_symmetry_4
Dy1 O2 C1 O1 -9.1(9) 2_666 .
Dy1 O2 C1 C2 170.5(4) 2_666 .
Dy1 O4 C14 Dy1 149.0(7) . 2_766
Dy1 O4 C14 O5 153.5(5) . .
Dy1 O4 C14 O5 4.5(5) 2_766 .
Dy1 O4 C14 C9 -170.3(4) 2_766 .
Dy1 O4 C14 C9 -21.3(10) . .
Dy1 O5 C14 O4 -5.3(6) 2_766 .
Dy1 O5 C14 C9 169.4(4) 2_766 .
Dy1 O6 C15 O7 -0.2(6) 2_756 .
Dy1 O6 C15 C11 179.5(4) 2_756 .
Dy1 O7 C15 O6 0.2(5) 2_756 .
Dy1 O7 C15 C11 -179.5(4) 2_756 .
O1 C1 C2 C3 144.0(6) . .
O1 C1 C2 C7 -35.7(8) . .
O2 C1 C2 C3 -35.6(8) . .
O2 C1 C2 C7 144.6(6) . .
O3 C8 C9 C10 176.5(5) . .
O3 C8 C9 C14 -8.6(7) . .
O3 C8 C13 C12 -176.5(5) . .
C1 C2 C3 C4 179.6(6) . .
C1 C2 C7 O3 1.6(8) . .
C1 C2 C7 C6 -179.7(6) . .
C2 C3 C4 C5 1.4(11) . .
C3 C2 C7 O3 -178.2(5) . .
C3 C2 C7 C6 0.6(9) . .
C3 C4 C5 C6 -2.0(11) . .
C4 C5 C6 C7 2.0(11) . .
C5 C6 C7 O3 177.5(6) . .
C5 C6 C7 C2 -1.3(10) . .
C7 O3 C8 C9 178.3(5) . .
C7 O3 C8 C13 -4.6(8) . .
C7 C2 C3 C4 -0.7(10) . .
C8 O3 C7 C2 -76.2(7) . .
C8 O3 C7 C6 105.0(6) . .
C8 C9 C10 C11 0.9(8) . .
C8 C9 C14 Dy1 178.6(16) . 2_766
C8 C9 C14 O4 -55.1(7) . .
C8 C9 C14 O5 130.1(6) . .
C9 C8 C13 C12 0.5(8) . .
C9 C10 C11 C12 -0.8(8) . .
C9 C10 C11 C15 176.5(5) . .
C10 C9 C14 Dy1 -7(2) . 2_766
C10 C9 C14 O4 119.8(6) . .
C10 C9 C14 O5 -55.0(7) . .
C10 C11 C12 C13 0.6(9) . .
C10 C11 C15 O6 -5.0(8) . .
C10 C11 C15 O7 174.7(5) . .
C11 C12 C13 C8 -0.4(9) . .
C12 C11 C15 O6 172.3(5) . .
C12 C11 C15 O7 -8.1(8) . .
C13 C8 C9 C10 -0.8(8) . .
C13 C8 C9 C14 174.2(5) . .
C14 C9 C10 C11 -174.0(5) . .
C15 C11 C12 C13 -176.7(5) . .
